data_4025303
loop_
_publ_author_name
'Frances A. Murphy'
'Sylvia M. Draper'

_publ_section_title
;
 Superaromatic Terpyridines: Hexa-peri-hexabenzocoronenes with Tridentate
 Functionality
;
_journal_name_full 'Journal of Organic Chemistry'
_journal_page_first 1862
_journal_page_last 1870
_journal_paper_doi 10.1021/jo902526u
_journal_volume 75
_journal_year 2010
_chemical_formula_sum 'C18 H17 I'
_chemical_formula_weight 360.22
_chemical_name_systematic
; 
 ? 
;
_space_group_IT_number 2
_symmetry_cell_setting triclinic
_symmetry_space_group_name_Hall '-P 1'
_symmetry_space_group_name_H-M 'P -1'
_atom_sites_solution_hydrogens geom
_atom_sites_solution_primary direct
_atom_sites_solution_secondary difmap
_audit_creation_method SHELXL-97
_cell_angle_alpha 83.150(5)
_cell_angle_beta 69.107(4)
_cell_angle_gamma 69.459(3)
_cell_formula_units_Z 4
_cell_length_a 9.8414(18)
_cell_length_b 12.934(2)
_cell_length_c 13.726(3)
_cell_measurement_temperature 273(2)
_cell_volume 1528.5(5)
_computing_cell_refinement 'Bruker Smart'
_computing_data_collection 'Bruker Smart'
_computing_data_reduction 'Bruker Saint'
_computing_molecular_graphics 'Bruker Shelxtl'
_computing_publication_material 'Bruker Shelxtl'
_computing_structure_refinement 'SHELXL-97 (Sheldrick, 1997)'
_computing_structure_solution 'SHELXS-97 (Sheldrick, 1990)'
_diffrn_ambient_temperature 273(2)
_diffrn_measured_fraction_theta_full 1.000
_diffrn_measured_fraction_theta_max 1.000
_diffrn_measurement_device_type 'Bruker Smart Apex'
_diffrn_measurement_method 'omega and phi scans'
_diffrn_radiation_monochromator graphite
_diffrn_radiation_source 'fine-focus sealed tube'
_diffrn_radiation_type MoK\a
_diffrn_radiation_wavelength 0.71073
_diffrn_reflns_av_R_equivalents 0.0341
_diffrn_reflns_av_sigmaI/netI 0.0461
_diffrn_reflns_limit_h_max 11
_diffrn_reflns_limit_h_min -11
_diffrn_reflns_limit_k_max 15
_diffrn_reflns_limit_k_min -15
_diffrn_reflns_limit_l_max 16
_diffrn_reflns_limit_l_min -16
_diffrn_reflns_number 12197
_diffrn_reflns_theta_full 25.00
_diffrn_reflns_theta_max 25.00
_diffrn_reflns_theta_min 1.68
_exptl_absorpt_coefficient_mu 2.080
_exptl_absorpt_correction_T_max 1.000000
_exptl_absorpt_correction_T_min 0.785695
_exptl_absorpt_correction_type multi-scan
_exptl_absorpt_process_details Sadabs
_exptl_crystal_colour colourless
_exptl_crystal_density_diffrn 1.565
_exptl_crystal_density_method 'not measured'
_exptl_crystal_description prism
_exptl_crystal_F_000 712
_exptl_crystal_size_max 0.40
_exptl_crystal_size_mid 0.30
_exptl_crystal_size_min 0.23
_refine_diff_density_max 1.326
_refine_diff_density_min -0.611
_refine_diff_density_rms 0.126
_refine_ls_extinction_method none
_refine_ls_goodness_of_fit_ref 1.042
_refine_ls_hydrogen_treatment constr
_refine_ls_matrix_type full
_refine_ls_number_parameters 349
_refine_ls_number_reflns 5385
_refine_ls_number_restraints 0
_refine_ls_restrained_S_all 1.042
_refine_ls_R_factor_all 0.0519
_refine_ls_R_factor_gt 0.0391
_refine_ls_shift/su_max 0.002
_refine_ls_shift/su_mean 0.000
_refine_ls_structure_factor_coef Fsqd
_refine_ls_weighting_details 'calc w=1/[\s^2^(Fo^2^)+(0.0604P)^2^+0.0000P] where P=(Fo^2^+2Fc^2^)/3'
_refine_ls_weighting_scheme calc
_refine_ls_wR_factor_gt 0.0960
_refine_ls_wR_factor_ref 0.1026
_reflns_number_gt 4324
_reflns_number_total 5385
_reflns_threshold_expression >2sigma(I)
_cod_data_source_file jo902526u_si_001.cif
_cod_data_source_block fmr094m
_cod_original_cell_volume 1528.4(5)
_cod_database_code 4025303

loop_
_symmetry_equiv_pos_as_xyz
'x, y, z'
'-x, -y, -z'

loop_
_atom_site_label
_atom_site_type_symbol
_atom_site_fract_x
_atom_site_fract_y
_atom_site_fract_z
_atom_site_U_iso_or_equiv
_atom_site_adp_type
_atom_site_occupancy
_atom_site_symmetry_multiplicity
_atom_site_calc_flag
_atom_site_refinement_flags
_atom_site_disorder_assembly
_atom_site_disorder_group
C1 C 0.2409(5) 0.6690(4) 0.8343(3) 0.0296(9) Uani 1 1 d . . .
C2 C 0.2461(5) 0.7548(4) 0.7486(3) 0.0325(10) Uani 1 1 d . . .
C3 C 0.3749(5) 0.5853(4) 0.8364(4) 0.0393(11) Uani 1 1 d . . .
H3 H 0.4680 0.5835 0.7852 0.047 Uiso 1 1 calc R . .
C4 C 0.3744(5) 0.5053(4) 0.9113(4) 0.0403(11) Uani 1 1 d . . .
H4 H 0.4666 0.4505 0.9097 0.048 Uiso 1 1 calc R . .
C5 C 0.2393(5) 0.5047(4) 0.9889(3) 0.0338(10) Uani 1 1 d . . .
C6 C 0.1036(5) 0.5884(4) 0.9890(3) 0.0333(10) Uani 1 1 d . . .
H6 H 0.0108 0.5902 1.0408 0.040 Uiso 1 1 calc R . .
C7 C 0.1052(5) 0.6681(4) 0.9135(3) 0.0314(10) Uani 1 1 d . . .
H7 H 0.0130 0.7231 0.9153 0.038 Uiso 1 1 calc R . .
C8 C 0.2398(5) 0.4212(4) 1.0674(3) 0.0352(10) Uani 1 1 d . . .
C9 C 0.2479(5) 0.3498(4) 1.1317(3) 0.0345(10) Uani 1 1 d . . .
C10 C 0.2520(5) 0.2676(4) 1.2114(3) 0.0310(10) Uani 1 1 d . . .
C11 C 0.3568(5) 0.1617(4) 1.1900(3) 0.0370(10) Uani 1 1 d . . .
H11 H 0.4251 0.1431 1.1225 0.044 Uiso 1 1 calc R . .
C12 C 0.3614(5) 0.0830(4) 1.2677(4) 0.0389(11) Uani 1 1 d . . .
H12 H 0.4326 0.0122 1.2523 0.047 Uiso 1 1 calc R . .
C13 C 0.2609(5) 0.1100(4) 1.3668(3) 0.0318(10) Uani 1 1 d . . .
C14 C 0.1541(5) 0.2150(4) 1.3904(3) 0.0339(10) Uani 1 1 d . . .
H14 H 0.0849 0.2327 1.4578 0.041 Uiso 1 1 calc R . .
C15 C 0.1512(5) 0.2930(4) 1.3128(3) 0.0342(10) Uani 1 1 d . . .
H15 H 0.0805 0.3639 1.3286 0.041 Uiso 1 1 calc R . .
C16 C 0.4435(5) 0.3484(4) 0.6465(3) 0.0372(11) Uani 1 1 d . . .
H16A H 0.4494 0.3786 0.7050 0.056 Uiso 1 1 calc R . .
H16B H 0.4473 0.4007 0.5906 0.056 Uiso 1 1 calc R . .
H16C H 0.5288 0.2814 0.6237 0.056 Uiso 1 1 calc R . .
C17 C 0.2828(6) 0.2801(4) 0.5820(4) 0.0440(12) Uani 1 1 d . . .
H17A H 0.3578 0.2078 0.5640 0.066 Uiso 1 1 calc R . .
H17B H 0.3030 0.3290 0.5244 0.066 Uiso 1 1 calc R . .
H17C H 0.1815 0.2764 0.5977 0.066 Uiso 1 1 calc R . .
C18 C 0.1583(5) 0.4297(4) 0.7166(4) 0.0417(11) Uani 1 1 d . . .
H18A H 0.0632 0.4149 0.7346 0.063 Uiso 1 1 calc R . .
H18B H 0.1634 0.4838 0.6624 0.063 Uiso 1 1 calc R . .
H18C H 0.1630 0.4571 0.7769 0.063 Uiso 1 1 calc R . .
C19 C 0.2928(4) 0.3240(3) 0.6787(3) 0.0272(9) Uani 1 1 d . . .
C20 C 0.2829(4) 0.2388(3) 0.7661(3) 0.0269(9) Uani 1 1 d . . .
C21 C 0.3695(5) 0.2175(4) 0.8311(3) 0.0362(10) Uani 1 1 d . . .
H21 H 0.4383 0.2552 0.8208 0.043 Uiso 1 1 calc R . .
C22 C 0.3566(6) 0.1421(4) 0.9104(4) 0.0411(11) Uani 1 1 d . . .
H22 H 0.4161 0.1305 0.9528 0.049 Uiso 1 1 calc R . .
C23 C 0.2576(5) 0.0834(3) 0.9282(3) 0.0302(10) Uani 1 1 d . . .
C24 C 0.1685(6) 0.1044(4) 0.8646(4) 0.0498(14) Uani 1 1 d . . .
H24 H 0.0993 0.0669 0.8755 0.060 Uiso 1 1 calc R . .
C25 C 0.1817(6) 0.1797(5) 0.7863(4) 0.0520(15) Uani 1 1 d . . .
H25 H 0.1207 0.1920 0.7448 0.062 Uiso 1 1 calc R . .
C26 C 0.2471(5) 0.0003(4) 1.0075(4) 0.0359(11) Uani 1 1 d . . .
C27 C 0.2356(5) -0.0702(4) 1.0723(3) 0.0337(10) Uani 1 1 d . . .
C28 C 0.2211(4) -0.1538(4) 1.1495(3) 0.0295(9) Uani 1 1 d . . .
C29 C 0.2403(5) -0.2586(4) 1.1220(3) 0.0339(10) Uani 1 1 d . . .
H29 H 0.2619 -0.2746 1.0526 0.041 Uiso 1 1 calc R . .
C30 C 0.1880(5) -0.1308(4) 1.2534(3) 0.0318(10) Uani 1 1 d . . .
H30 H 0.1734 -0.0602 1.2729 0.038 Uiso 1 1 calc R . .
C31 C 0.1765(5) -0.2115(4) 1.3277(3) 0.0324(10) Uani 1 1 d . . .
H31 H 0.1543 -0.1956 1.3971 0.039 Uiso 1 1 calc R . .
C32 C 0.2276(5) -0.3405(4) 1.1969(3) 0.0317(10) Uani 1 1 d . . .
H32 H 0.2391 -0.4106 1.1782 0.038 Uiso 1 1 calc R . .
C33 C 0.1981(4) -0.3169(3) 1.2988(3) 0.0279(9) Uani 1 1 d . . .
C34 C 0.3633(7) 0.8050(5) 0.7394(5) 0.0675(17) Uani 1 1 d . . .
H34A H 0.3499 0.8281 0.8071 0.101 Uiso 1 1 calc R . .
H34B H 0.3522 0.8677 0.6942 0.101 Uiso 1 1 calc R . .
H34C H 0.4643 0.7517 0.7109 0.101 Uiso 1 1 calc R . .
C35 C 0.0888(6) 0.8468(5) 0.7670(5) 0.0633(16) Uani 1 1 d . . .
H35A H 0.0635 0.8887 0.8280 0.095 Uiso 1 1 calc R . .
H35B H 0.0109 0.8143 0.7768 0.095 Uiso 1 1 calc R . .
H35C H 0.0941 0.8946 0.7076 0.095 Uiso 1 1 calc R . .
C36 C 0.2853(7) 0.6987(5) 0.6449(4) 0.0631(16) Uani 1 1 d . . .
H36A H 0.2888 0.7524 0.5901 0.095 Uiso 1 1 calc R . .
H36B H 0.2077 0.6674 0.6504 0.095 Uiso 1 1 calc R . .
H36C H 0.3839 0.6414 0.6293 0.095 Uiso 1 1 calc R . .
I1 I 0.18981(3) -0.44251(2) 1.40960(2) 0.03500(11) Uani 1 1 d . . .
I2 I 0.26536(4) -0.00685(3) 1.48553(2) 0.04858(13) Uani 1 1 d . . .

loop_
_atom_site_aniso_label
_atom_site_aniso_U_11
_atom_site_aniso_U_22
_atom_site_aniso_U_33
_atom_site_aniso_U_23
_atom_site_aniso_U_13
_atom_site_aniso_U_12
C1 0.037(2) 0.026(2) 0.026(2) -0.0006(18) -0.0116(18) -0.0099(19)
C2 0.038(2) 0.027(2) 0.029(2) 0.0048(18) -0.0089(19) -0.0110(19)
C3 0.034(2) 0.035(3) 0.036(3) 0.000(2) -0.0029(19) -0.006(2)
C4 0.041(3) 0.031(3) 0.039(3) 0.005(2) -0.013(2) -0.003(2)
C5 0.045(3) 0.031(3) 0.029(2) 0.0016(19) -0.0162(19) -0.014(2)
C6 0.036(2) 0.034(3) 0.028(2) -0.0011(19) -0.0071(18) -0.013(2)
C7 0.034(2) 0.027(2) 0.033(2) 0.0007(19) -0.0128(18) -0.0071(19)
C8 0.042(3) 0.034(3) 0.031(2) 0.005(2) -0.016(2) -0.012(2)
C9 0.039(2) 0.032(3) 0.035(3) -0.002(2) -0.016(2) -0.010(2)
C10 0.038(2) 0.028(2) 0.033(2) 0.0045(19) -0.0164(19) -0.014(2)
C11 0.043(3) 0.034(3) 0.029(2) -0.002(2) -0.0074(19) -0.012(2)
C12 0.043(3) 0.025(2) 0.041(3) -0.005(2) -0.012(2) -0.002(2)
C13 0.046(3) 0.025(2) 0.029(2) 0.0051(18) -0.0183(19) -0.013(2)
C14 0.039(2) 0.031(2) 0.029(2) 0.0015(19) -0.0100(19) -0.010(2)
C15 0.038(2) 0.022(2) 0.040(3) -0.0004(19) -0.015(2) -0.0042(19)
C16 0.038(2) 0.037(3) 0.036(3) 0.011(2) -0.011(2) -0.016(2)
C17 0.062(3) 0.041(3) 0.036(3) 0.012(2) -0.024(2) -0.021(3)
C18 0.043(3) 0.022(2) 0.046(3) 0.009(2) -0.011(2) -0.002(2)
C19 0.027(2) 0.025(2) 0.026(2) 0.0020(17) -0.0083(17) -0.0058(17)
C20 0.028(2) 0.021(2) 0.031(2) 0.0035(17) -0.0107(17) -0.0071(17)
C21 0.054(3) 0.035(3) 0.034(2) 0.006(2) -0.023(2) -0.025(2)
C22 0.058(3) 0.043(3) 0.037(3) 0.012(2) -0.029(2) -0.025(2)
C23 0.028(2) 0.024(2) 0.029(2) 0.0056(18) -0.0059(17) -0.0023(17)
C24 0.045(3) 0.049(3) 0.071(4) 0.034(3) -0.035(3) -0.029(2)
C25 0.049(3) 0.057(3) 0.072(4) 0.037(3) -0.044(3) -0.032(3)
C26 0.033(2) 0.030(3) 0.040(3) 0.004(2) -0.0113(19) -0.006(2)
C27 0.031(2) 0.030(2) 0.036(3) 0.007(2) -0.0123(19) -0.0071(19)
C28 0.023(2) 0.030(2) 0.032(2) 0.0090(19) -0.0114(17) -0.0067(18)
C29 0.041(2) 0.030(2) 0.030(2) 0.0025(19) -0.0127(19) -0.010(2)
C30 0.037(2) 0.026(2) 0.035(2) 0.0031(18) -0.0138(19) -0.0119(19)
C31 0.036(2) 0.030(2) 0.031(2) 0.0036(19) -0.0132(19) -0.0099(19)
C32 0.036(2) 0.025(2) 0.034(2) 0.0004(19) -0.0121(19) -0.0096(19)
C33 0.026(2) 0.021(2) 0.035(2) 0.0071(18) -0.0105(17) -0.0065(17)
C34 0.058(4) 0.068(4) 0.082(4) 0.020(3) -0.027(3) -0.030(3)
C35 0.062(4) 0.047(3) 0.073(4) 0.023(3) -0.023(3) -0.015(3)
C36 0.087(4) 0.053(4) 0.044(3) 0.009(3) -0.018(3) -0.025(3)
I1 0.04053(18) 0.02736(18) 0.03463(18) 0.00986(12) -0.01220(13) -0.01198(13)
I2 0.0783(3) 0.02777(19) 0.0405(2) 0.01075(14) -0.02531(17) -0.01672(17)

loop_
_atom_type_symbol
_atom_type_description
_atom_type_scat_dispersion_real
_atom_type_scat_dispersion_imag
_atom_type_scat_source
C C 0.0033 0.0016 'International Tables Vol C Tables 4.2.6.8 and 6.1.1.4'
H H 0.0000 0.0000 'International Tables Vol C Tables 4.2.6.8 and 6.1.1.4'
I I -0.4742 1.8119 'International Tables Vol C Tables 4.2.6.8 and 6.1.1.4'

loop_
_geom_angle_atom_site_label_1
_geom_angle_atom_site_label_2
_geom_angle_atom_site_label_3
_geom_angle
_geom_angle_site_symmetry_1
_geom_angle_site_symmetry_3
_geom_angle_publ_flag
C3 C1 C7 116.4(4) . . ?
C3 C1 C2 120.5(4) . . ?
C7 C1 C2 123.1(4) . . ?
C34 C2 C1 110.8(4) . . ?
C34 C2 C36 109.5(4) . . ?
C1 C2 C36 108.8(4) . . ?
C34 C2 C35 109.1(4) . . ?
C1 C2 C35 112.2(4) . . ?
C36 C2 C35 106.3(4) . . ?
C4 C3 C1 122.2(4) . . ?
C3 C4 C5 121.0(4) . . ?
C4 C5 C6 117.9(4) . . ?
C4 C5 C8 120.7(4) . . ?
C6 C5 C8 121.5(4) . . ?
C7 C6 C5 120.7(4) . . ?
C6 C7 C1 121.8(4) . . ?
C9 C8 C5 176.8(5) . . ?
C8 C9 C10 177.6(5) . . ?
C11 C10 C15 118.3(4) . . ?
C11 C10 C9 121.3(4) . . ?
C15 C10 C9 120.5(4) . . ?
C10 C11 C12 121.0(4) . . ?
C13 C12 C11 119.7(4) . . ?
C12 C13 C14 120.7(4) . . ?
C12 C13 I2 120.5(3) . . ?
C14 C13 I2 118.8(3) . . ?
C15 C14 C13 119.3(4) . . ?
C14 C15 C10 121.2(4) . . ?
C18 C19 C16 109.4(4) . . ?
C18 C19 C20 108.7(3) . . ?
C16 C19 C20 111.5(3) . . ?
C18 C19 C17 108.9(4) . . ?
C16 C19 C17 108.5(3) . . ?
C20 C19 C17 109.8(4) . . ?
C21 C20 C25 116.0(4) . . ?
C21 C20 C19 122.8(4) . . ?
C25 C20 C19 121.2(4) . . ?
C22 C21 C20 121.9(4) . . ?
C21 C22 C23 121.3(4) . . ?
C22 C23 C24 117.7(4) . . ?
C22 C23 C26 122.5(4) . . ?
C24 C23 C26 119.8(4) . . ?
C25 C24 C23 120.5(4) . . ?
C24 C25 C20 122.5(4) . . ?
C27 C26 C23 177.8(5) . . ?
C26 C27 C28 179.7(6) . . ?
C29 C28 C30 119.1(4) . . ?
C29 C28 C27 120.6(4) . . ?
C30 C28 C27 120.4(4) . . ?
C28 C29 C32 120.6(4) . . ?
C31 C30 C28 120.6(4) . . ?
C30 C31 C33 119.8(4) . . ?
C33 C32 C29 119.4(4) . . ?
C32 C33 C31 120.5(4) . . ?
C32 C33 I1 119.1(3) . . ?
C31 C33 I1 120.4(3) . . ?

loop_
_geom_bond_atom_site_label_1
_geom_bond_atom_site_label_2
_geom_bond_distance
_geom_bond_site_symmetry_2
_geom_bond_publ_flag
C1 C3 1.389(6) . ?
C1 C7 1.392(6) . ?
C1 C2 1.518(6) . ?
C2 C34 1.472(7) . ?
C2 C36 1.536(7) . ?
C2 C35 1.542(7) . ?
C3 C4 1.368(7) . ?
C4 C5 1.378(6) . ?
C5 C6 1.393(6) . ?
C5 C8 1.431(6) . ?
C6 C7 1.372(6) . ?
C8 C9 1.202(6) . ?
C9 C10 1.433(6) . ?
C10 C11 1.384(6) . ?
C10 C15 1.386(6) . ?
C11 C12 1.384(7) . ?
C12 C13 1.365(6) . ?
C13 C14 1.384(6) . ?
C13 I2 2.088(4) . ?
C14 C15 1.377(6) . ?
C16 C19 1.524(6) . ?
C17 C19 1.552(6) . ?
C18 C19 1.516(6) . ?
C19 C20 1.529(6) . ?
C20 C21 1.384(6) . ?
C20 C25 1.394(6) . ?
C21 C22 1.373(6) . ?
C22 C23 1.375(6) . ?
C23 C24 1.388(6) . ?
C23 C26 1.439(6) . ?
C24 C25 1.364(7) . ?
C26 C27 1.200(6) . ?
C27 C28 1.428(6) . ?
C28 C29 1.381(6) . ?
C28 C30 1.390(6) . ?
C29 C32 1.392(6) . ?
C30 C31 1.374(6) . ?
C31 C33 1.387(6) . ?
C32 C33 1.372(6) . ?
C33 I1 2.091(4) . ?
